data_4327098
loop_
_publ_author_name
'Kevin Yurkerwich'
'Michael Yurkerwich'
'Gerard Parkin'

_publ_section_title
;
 Synthesis and Structural Characterization of
 Tris(2-mercapto-1-adamantylimidazolyl)hydroborato Complexes: A Sterically
 Demanding Tripodal [S3] Donor Ligand
;
_journal_name_full 'Inorganic Chemistry'
_journal_page_first 12284
_journal_page_last 12295
_journal_paper_doi 10.1021/ic201504d
_journal_volume 50
_journal_year 2011
_chemical_formula_sum 'C59 H56 B2 Cl4 F15 Ga N6 S3'
_chemical_formula_weight 1463.42
_chemical_name_systematic
; 
 ? 
;
_space_group_IT_number 14
_symmetry_cell_setting monoclinic
_symmetry_space_group_name_Hall '-P 2yn'
_symmetry_space_group_name_H-M 'P 1 21/n 1'
_atom_sites_solution_hydrogens geom
_atom_sites_solution_primary direct
_atom_sites_solution_secondary difmap
_audit_creation_method SHELXL-97
_cell_angle_alpha 90.00
_cell_angle_beta 94.7140(10)
_cell_angle_gamma 90.00
_cell_formula_units_Z 4
_cell_length_a 12.7614(9)
_cell_length_b 22.6171(16)
_cell_length_c 20.7143(15)
_cell_measurement_reflns_used 9590
_cell_measurement_temperature 125(2)
_cell_measurement_theta_max 32.13
_cell_measurement_theta_min 2.17
_cell_volume 5958.5(7)
_computing_cell_refinement 'Bruker SMART'
_computing_data_collection 'Bruker SMART'
_computing_data_reduction 'Bruker SAINT'
_computing_molecular_graphics 'Bruker SHELXTL'
_computing_publication_material 'Bruker SHELXTL'
_computing_structure_refinement 'SHELXL-97 (Sheldrick, 2008)'
_computing_structure_solution 'SHELXS-97 (Sheldrick, 2008)'
_diffrn_ambient_temperature 125(2)
_diffrn_measured_fraction_theta_full 0.951
_diffrn_measured_fraction_theta_max 0.951
_diffrn_measurement_device_type 'CCD area detector'
_diffrn_measurement_method 'phi and omega scans'
_diffrn_radiation_monochromator graphite
_diffrn_radiation_source 'fine-focus sealed tube'
_diffrn_radiation_type MoK\a
_diffrn_radiation_wavelength 0.71073
_diffrn_reflns_av_R_equivalents 0.0424
_diffrn_reflns_av_sigmaI/netI 0.0399
_diffrn_reflns_limit_h_max 19
_diffrn_reflns_limit_h_min -18
_diffrn_reflns_limit_k_max 33
_diffrn_reflns_limit_k_min -33
_diffrn_reflns_limit_l_max 30
_diffrn_reflns_limit_l_min -31
_diffrn_reflns_number 101812
_diffrn_reflns_theta_full 32.67
_diffrn_reflns_theta_max 32.67
_diffrn_reflns_theta_min 1.34
_exptl_absorpt_coefficient_mu 0.841
_exptl_absorpt_correction_T_max 0.8842
_exptl_absorpt_correction_T_min 0.7035
_exptl_absorpt_correction_type empirical
_exptl_absorpt_process_details sadabs
_exptl_crystal_colour COLORLESS
_exptl_crystal_density_diffrn 1.631
_exptl_crystal_description BLOCK
_exptl_crystal_F_000 2976
_exptl_crystal_size_max 0.45
_exptl_crystal_size_mid 0.15
_exptl_crystal_size_min 0.15
_platon_squeeze_details
;The unit cell contains 4 molecules of methylene chloride which have been
modeled as a diffuse contribution to the overall scattering.
;
_refine_diff_density_max 0.924
_refine_diff_density_min -0.291
_refine_diff_density_rms 0.069
_refine_ls_extinction_method none
_refine_ls_goodness_of_fit_ref 1.082
_refine_ls_hydrogen_treatment mixed
_refine_ls_matrix_type full
_refine_ls_number_parameters 760
_refine_ls_number_reflns 20824
_refine_ls_number_restraints 0
_refine_ls_restrained_S_all 1.082
_refine_ls_R_factor_all 0.0554
_refine_ls_R_factor_gt 0.0392
_refine_ls_shift/su_max 0.002
_refine_ls_shift/su_mean 0.000
_refine_ls_structure_factor_coef Fsqd
_refine_ls_weighting_details 'calc w=1/[\s^2^(Fo^2^)+(0.0523P)^2^+0.1462P] where P=(Fo^2^+2Fc^2^)/3'
_refine_ls_weighting_scheme calc
_refine_ls_wR_factor_gt 0.0966
_refine_ls_wR_factor_ref 0.1016
_reflns_number_gt 15725
_reflns_number_total 20824
_reflns_threshold_expression >2sigma(I)
_cod_data_source_file ic201504d_si_002_10.cif
_cod_data_source_block sqp
_cod_database_code 4327098

loop_
_symmetry_equiv_pos_as_xyz
'x, y, z'
'-x+1/2, y+1/2, -z+1/2'
'-x, -y, -z'
'x-1/2, -y-1/2, z-1/2'

loop_
_atom_site_label
_atom_site_type_symbol
_atom_site_fract_x
_atom_site_fract_y
_atom_site_fract_z
_atom_site_U_iso_or_equiv
_atom_site_adp_type
_atom_site_occupancy
_atom_site_symmetry_multiplicity
_atom_site_calc_flag
_atom_site_refinement_flags
Ga Ga -0.256556(12) 0.745723(6) 0.311128(7) 0.01425(4) Uani 1 1 d .
S1 S -0.24752(3) 0.844439(15) 0.274096(17) 0.01698(7) Uani 1 1 d .
S2 S -0.42918(3) 0.715722(15) 0.271668(17) 0.01643(7) Uani 1 1 d .
S3 S -0.15671(3) 0.699503(15) 0.233503(16) 0.01595(7) Uani 1 1 d .
B1 B -0.34083(12) 0.77373(7) 0.13429(8) 0.0168(3) Uani 1 1 d .
H1 H -0.3674(14) 0.7809(8) 0.0811(9) 0.020 Uiso 1 1 d .
B2 B -0.21025(13) 0.73205(7) 0.41394(8) 0.0178(3) Uani 1 1 d .
C11 C -0.36606(11) 0.85197(6) 0.22807(7) 0.0167(3) Uani 1 1 d .
N11 N -0.39621(9) 0.82086(5) 0.17395(6) 0.0177(2) Uani 1 1 d .
N12 N -0.44396(9) 0.89096(6) 0.23942(7) 0.0206(2) Uani 1 1 d .
C12 C -0.49408(12) 0.84106(8) 0.15097(9) 0.0284(3) Uani 1 1 d .
H12A H -0.5340 0.8271 0.1133 0.034 Uiso 1 1 calc R
C13 C -0.52370(12) 0.88396(8) 0.19073(10) 0.0316(4) Uani 1 1 d .
H13A H -0.5878 0.9055 0.1861 0.038 Uiso 1 1 calc R
C14 C -0.44466(12) 0.93635(6) 0.29262(8) 0.0200(3) Uani 1 1 d .
C15 C -0.55060(12) 0.96919(7) 0.28628(9) 0.0264(3) Uani 1 1 d .
H15A H -0.5609 0.9882 0.2432 0.032 Uiso 1 1 calc R
H15B H -0.6086 0.9407 0.2903 0.032 Uiso 1 1 calc R
C16 C -0.55232(14) 1.01640(7) 0.33951(9) 0.0298(4) Uani 1 1 d .
H16A H -0.6212 1.0377 0.3349 0.036 Uiso 1 1 calc R
C17 C -0.46331(14) 1.06056(7) 0.33234(9) 0.0294(4) Uani 1 1 d .
H17A H -0.4642 1.0914 0.3663 0.035 Uiso 1 1 calc R
H17B H -0.4731 1.0801 0.2895 0.035 Uiso 1 1 calc R
C18 C -0.35787(14) 1.02786(7) 0.33875(9) 0.0296(4) Uani 1 1 d .
H18A H -0.2994 1.0567 0.3346 0.035 Uiso 1 1 calc R
C19 C -0.35585(12) 0.98099(6) 0.28570(8) 0.0207(3) Uani 1 1 d .
H19A H -0.2872 0.9603 0.2894 0.025 Uiso 1 1 calc R
H19B H -0.3650 1.0001 0.2426 0.025 Uiso 1 1 calc R
C20 C -0.43298(15) 0.90623(7) 0.35944(8) 0.0308(4) Uani 1 1 d .
H20A H -0.4919 0.8784 0.3635 0.037 Uiso 1 1 calc R
H20B H -0.3664 0.8836 0.3643 0.037 Uiso 1 1 calc R
N21 N -0.37409(9) 0.70928(5) 0.14741(6) 0.0164(2) Uani 1 1 d .
C21 C -0.53840(19) 0.98707(9) 0.40620(10) 0.0451(5) Uani 1 1 d .
H21A H -0.5968 0.9591 0.4113 0.054 Uiso 1 1 calc R
H21B H -0.5393 1.0175 0.4405 0.054 Uiso 1 1 calc R
N22 N -0.42450(9) 0.62324(5) 0.18372(6) 0.0171(2) Uani 1 1 d .
C22 C -0.34344(18) 0.99745(9) 0.40506(9) 0.0429(5) Uani 1 1 d .
H22A H -0.2754 0.9762 0.4092 0.052 Uiso 1 1 calc R
H22B H -0.3424 1.0275 0.4398 0.052 Uiso 1 1 calc R
C23 C -0.43313(18) 0.95387(9) 0.41245(9) 0.0421(5) Uani 1 1 d .
H23A H -0.4234 0.9346 0.4560 0.050 Uiso 1 1 calc R
N31 N -0.21986(9) 0.78102(5) 0.14009(6) 0.0166(2) Uani 1 1 d .
C31 C -0.40810(10) 0.68142(6) 0.19933(7) 0.0159(2) Uani 1 1 d .
C32 C -0.36830(12) 0.66798(7) 0.09840(7) 0.0209(3) Uani 1 1 d .
H32A H -0.3464 0.6756 0.0565 0.025 Uiso 1 1 calc R
N32 N -0.04904(9) 0.78122(5) 0.16437(6) 0.0165(2) Uani 1 1 d .
C33 C -0.39904(12) 0.61515(7) 0.12034(7) 0.0219(3) Uani 1 1 d .
H33A H -0.4026 0.5790 0.0968 0.026 Uiso 1 1 calc R
C34 C -0.47383(12) 0.57630(6) 0.22273(7) 0.0195(3) Uani 1 1 d .
C35 C -0.58822(12) 0.59375(7) 0.22994(9) 0.0257(3) Uani 1 1 d .
H35A H -0.6261 0.5983 0.1866 0.031 Uiso 1 1 calc R
H35B H -0.5904 0.6321 0.2528 0.031 Uiso 1 1 calc R
C36 C -0.64230(15) 0.54606(8) 0.26829(10) 0.0364(4) Uani 1 1 d .
H36A H -0.7165 0.5581 0.2737 0.044 Uiso 1 1 calc R
C37 C -0.64162(16) 0.48738(8) 0.23172(11) 0.0381(4) Uani 1 1 d .
H37A H -0.6802 0.4917 0.1885 0.046 Uiso 1 1 calc R
H37B H -0.6770 0.4565 0.2559 0.046 Uiso 1 1 calc R
C38 C -0.52721(15) 0.46918(7) 0.22409(9) 0.0325(4) Uani 1 1 d .
H38A H -0.5265 0.4309 0.1999 0.039 Uiso 1 1 calc R
C39 C -0.47400(13) 0.51725(7) 0.18592(8) 0.0249(3) Uani 1 1 d .
H39A H -0.5122 0.5219 0.1427 0.030 Uiso 1 1 calc R
H39B H -0.4008 0.5054 0.1798 0.030 Uiso 1 1 calc R
C40 C -0.41265(14) 0.56799(7) 0.28903(8) 0.0276(3) Uani 1 1 d .
H40A H -0.4095 0.6058 0.3131 0.033 Uiso 1 1 calc R
H40B H -0.3398 0.5552 0.2833 0.033 Uiso 1 1 calc R
C41 C -0.58233(19) 0.53958(9) 0.33461(10) 0.0457(5) Uani 1 1 d .
H41A H -0.6172 0.5096 0.3603 0.055 Uiso 1 1 calc R
H41B H -0.5827 0.5777 0.3581 0.055 Uiso 1 1 calc R
C42 C -0.46746(19) 0.46158(8) 0.29102(10) 0.0417(5) Uani 1 1 d .
H42A H -0.5013 0.4305 0.3158 0.050 Uiso 1 1 calc R
H42B H -0.3940 0.4495 0.2861 0.050 Uiso 1 1 calc R
C43 C -0.46925(18) 0.52077(8) 0.32705(10) 0.0403(5) Uani 1 1 d .
H43A H -0.4314 0.5161 0.3710 0.048 Uiso 1 1 calc R
C51 C -0.14168(11) 0.75569(6) 0.17836(7) 0.0158(2) Uani 1 1 d .
C52 C -0.17630(12) 0.82304(7) 0.10164(7) 0.0204(3) Uani 1 1 d .
H52A H -0.2137 0.8474 0.0703 0.025 Uiso 1 1 calc R
C53 C -0.07151(12) 0.82318(7) 0.11662(7) 0.0204(3) Uani 1 1 d .
H53A H -0.0219 0.8477 0.0977 0.024 Uiso 1 1 calc R
C54 C 0.05980(11) 0.76840(6) 0.19360(7) 0.0164(2) Uani 1 1 d .
C55 C 0.13777(11) 0.80924(7) 0.16243(8) 0.0222(3) Uani 1 1 d .
H55A H 0.1339 0.8022 0.1151 0.027 Uiso 1 1 calc R
H55B H 0.1192 0.8511 0.1698 0.027 Uiso 1 1 calc R
C56 C 0.24942(11) 0.79700(7) 0.19217(8) 0.0248(3) Uani 1 1 d .
H56A H 0.2995 0.8239 0.1718 0.030 Uiso 1 1 calc R
C57 C 0.27945(12) 0.73250(7) 0.17917(8) 0.0241(3) Uani 1 1 d .
H57A H 0.2774 0.7253 0.1319 0.029 Uiso 1 1 calc R
H57B H 0.3517 0.7244 0.1983 0.029 Uiso 1 1 calc R
C58 C 0.20121(11) 0.69180(7) 0.20949(8) 0.0210(3) Uani 1 1 d .
H58A H 0.2197 0.6497 0.2012 0.025 Uiso 1 1 calc R
C59 C 0.08943(11) 0.70432(6) 0.17996(7) 0.0182(3) Uani 1 1 d .
H59A H 0.0854 0.6975 0.1326 0.022 Uiso 1 1 calc R
H59B H 0.0394 0.6772 0.1989 0.022 Uiso 1 1 calc R
C60 C 0.06702(11) 0.78071(7) 0.26670(7) 0.0210(3) Uani 1 1 d .
H60A H 0.0160 0.7556 0.2876 0.025 Uiso 1 1 calc R
H60B H 0.0497 0.8226 0.2745 0.025 Uiso 1 1 calc R
C61 C 0.25725(13) 0.80816(8) 0.26518(9) 0.0298(4) Uani 1 1 d .
H61A H 0.2403 0.8500 0.2740 0.036 Uiso 1 1 calc R
H61B H 0.3297 0.8001 0.2840 0.036 Uiso 1 1 calc R
C62 C 0.20628(12) 0.70273(8) 0.28259(8) 0.0253(3) Uani 1 1 d .
H62A H 0.1559 0.6764 0.3024 0.030 Uiso 1 1 calc R
H62B H 0.2778 0.6937 0.3023 0.030 Uiso 1 1 calc R
C63 C 0.17940(12) 0.76722(8) 0.29579(8) 0.0252(3) Uani 1 1 d .
H63A H 0.1837 0.7741 0.3436 0.030 Uiso 1 1 calc R
F71 F -0.19063(7) 0.62042(4) 0.34963(5) 0.02574(19) Uani 1 1 d .
C71 C -0.10044(12) 0.69452(7) 0.41312(7) 0.0187(3) Uani 1 1 d .
F72 F -0.01866(9) 0.55487(5) 0.34165(5) 0.0361(2) Uani 1 1 d .
C72 C -0.09976(12) 0.64115(7) 0.37935(7) 0.0208(3) Uani 1 1 d .
F73 F 0.17028(8) 0.59135(5) 0.39815(5) 0.0379(3) Uani 1 1 d .
C73 C -0.01183(13) 0.60615(7) 0.37428(8) 0.0254(3) Uani 1 1 d .
F74 F 0.18196(7) 0.69554(5) 0.46406(5) 0.0326(2) Uani 1 1 d .
C74 C 0.08335(13) 0.62413(8) 0.40284(8) 0.0267(3) Uani 1 1 d .
F75 F 0.01146(8) 0.75842(4) 0.47951(5) 0.0292(2) Uani 1 1 d .
C75 C 0.08855(12) 0.67667(8) 0.43647(7) 0.0240(3) Uani 1 1 d .
C76 C -0.00193(12) 0.70958(7) 0.44223(7) 0.0215(3) Uani 1 1 d .
F81 F -0.32345(8) 0.78689(5) 0.52362(5) 0.0298(2) Uani 1 1 d .
C81 C -0.19651(11) 0.79765(6) 0.44601(7) 0.0184(3) Uani 1 1 d .
F82 F -0.28801(9) 0.89257(5) 0.57381(5) 0.0367(2) Uani 1 1 d .
C82 C -0.25007(12) 0.81962(7) 0.49675(7) 0.0218(3) Uani 1 1 d .
F83 F -0.13904(10) 0.96508(4) 0.52903(5) 0.0384(3) Uani 1 1 d .
C83 C -0.23282(14) 0.87484(7) 0.52458(7) 0.0257(3) Uani 1 1 d .
F84 F -0.02955(9) 0.92824(4) 0.42892(5) 0.0339(2) Uani 1 1 d .
C84 C -0.15783(14) 0.91171(7) 0.50234(8) 0.0260(3) Uani 1 1 d .
F85 F -0.06731(7) 0.82265(4) 0.37476(4) 0.02305(18) Uani 1 1 d .
C85 C -0.10300(13) 0.89295(7) 0.45144(8) 0.0238(3) Uani 1 1 d .
C86 C -0.12426(12) 0.83807(7) 0.42451(7) 0.0197(3) Uani 1 1 d .
F91 F -0.19530(9) 0.62183(5) 0.49859(6) 0.0434(3) Uani 1 1 d .
C91 C -0.30482(12) 0.69333(7) 0.44157(7) 0.0206(3) Uani 1 1 d .
C92 C -0.29279(14) 0.64124(8) 0.47695(8) 0.0296(3) Uani 1 1 d .
F92 F -0.35644(12) 0.55642(5) 0.52878(7) 0.0568(4) Uani 1 1 d .
F93 F -0.55802(10) 0.59034(5) 0.49399(6) 0.0473(3) Uani 1 1 d .
C93 C -0.37557(17) 0.60654(8) 0.49454(9) 0.0353(4) Uani 1 1 d .
F94 F -0.59369(8) 0.69428(5) 0.42898(6) 0.0391(3) Uani 1 1 d .
C94 C -0.47681(16) 0.62365(8) 0.47749(9) 0.0343(4) Uani 1 1 d .
F95 F -0.43294(7) 0.76195(4) 0.39963(4) 0.02338(18) Uani 1 1 d .
C95 C -0.49490(13) 0.67600(8) 0.44481(8) 0.0279(3) Uani 1 1 d .
C96 C -0.40979(12) 0.70954(7) 0.42872(7) 0.0215(3) Uani 1 1 d .

loop_
_atom_site_aniso_label
_atom_site_aniso_U_11
_atom_site_aniso_U_22
_atom_site_aniso_U_33
_atom_site_aniso_U_23
_atom_site_aniso_U_13
_atom_site_aniso_U_12
Ga 0.01444(7) 0.01443(7) 0.01412(7) 0.00019(5) 0.00262(5) -0.00021(5)
S1 0.01713(15) 0.01431(15) 0.01926(16) 0.00021(12) 0.00003(12) -0.00060(12)
S2 0.01526(15) 0.01650(15) 0.01806(15) -0.00278(12) 0.00460(12) -0.00272(12)
S3 0.01503(15) 0.01569(15) 0.01776(15) 0.00125(12) 0.00508(12) 0.00048(12)
B1 0.0147(7) 0.0194(7) 0.0163(7) 0.0007(5) 0.0001(5) -0.0012(6)
B2 0.0184(7) 0.0188(7) 0.0164(7) 0.0000(5) 0.0027(6) 0.0002(6)
C11 0.0145(6) 0.0140(6) 0.0220(7) 0.0012(5) 0.0040(5) -0.0019(5)
N11 0.0129(5) 0.0187(6) 0.0215(6) -0.0001(4) 0.0003(4) -0.0002(4)
N12 0.0138(5) 0.0177(6) 0.0307(7) -0.0039(5) 0.0036(5) -0.0012(4)
C12 0.0134(6) 0.0299(8) 0.0405(9) -0.0109(7) -0.0056(6) 0.0004(6)
C13 0.0135(7) 0.0290(8) 0.0510(11) -0.0127(8) -0.0045(7) 0.0025(6)
C14 0.0196(7) 0.0142(6) 0.0271(7) -0.0022(5) 0.0074(5) -0.0004(5)
C15 0.0197(7) 0.0203(7) 0.0402(9) -0.0021(6) 0.0078(6) 0.0021(6)
C16 0.0319(9) 0.0229(8) 0.0356(9) -0.0017(6) 0.0083(7) 0.0091(7)
C17 0.0362(9) 0.0175(7) 0.0333(9) -0.0036(6) -0.0043(7) 0.0070(6)
C18 0.0316(9) 0.0171(7) 0.0384(9) -0.0054(6) -0.0068(7) 0.0032(6)
C19 0.0189(7) 0.0157(6) 0.0273(7) 0.0010(5) 0.0002(6) -0.0019(5)
C20 0.0433(10) 0.0202(7) 0.0314(9) 0.0066(6) 0.0174(7) 0.0094(7)
N21 0.0150(5) 0.0178(5) 0.0165(5) -0.0019(4) 0.0024(4) -0.0013(4)
C21 0.0680(14) 0.0314(10) 0.0394(11) 0.0037(8) 0.0272(10) 0.0219(10)
N22 0.0153(5) 0.0169(5) 0.0191(6) -0.0022(4) 0.0020(4) -0.0011(4)
C22 0.0624(14) 0.0330(10) 0.0305(9) -0.0110(7) -0.0140(9) 0.0231(9)
C23 0.0702(14) 0.0333(10) 0.0244(8) 0.0050(7) 0.0140(9) 0.0266(10)
N31 0.0148(5) 0.0192(6) 0.0160(5) 0.0013(4) 0.0030(4) -0.0016(4)
C31 0.0121(6) 0.0168(6) 0.0189(6) -0.0019(5) 0.0016(5) -0.0015(5)
C32 0.0217(7) 0.0233(7) 0.0178(7) -0.0042(5) 0.0030(5) 0.0009(6)
N32 0.0136(5) 0.0181(5) 0.0182(5) 0.0013(4) 0.0036(4) -0.0015(4)
C33 0.0237(7) 0.0212(7) 0.0208(7) -0.0057(5) 0.0024(6) 0.0014(6)
C34 0.0206(7) 0.0129(6) 0.0252(7) -0.0010(5) 0.0039(5) -0.0018(5)
C35 0.0210(7) 0.0190(7) 0.0377(9) -0.0032(6) 0.0075(6) -0.0026(6)
C36 0.0349(10) 0.0248(8) 0.0525(12) -0.0041(8) 0.0215(8) -0.0106(7)
C37 0.0385(10) 0.0245(8) 0.0524(12) -0.0030(8) 0.0114(9) -0.0137(7)
C38 0.0389(10) 0.0152(7) 0.0435(10) -0.0018(7) 0.0042(8) -0.0053(7)
C39 0.0267(8) 0.0159(7) 0.0322(8) -0.0050(6) 0.0025(6) 0.0006(6)
C40 0.0361(9) 0.0186(7) 0.0275(8) 0.0023(6) -0.0014(7) -0.0023(6)
C41 0.0731(15) 0.0267(9) 0.0409(11) -0.0004(8) 0.0263(10) -0.0189(9)
C42 0.0600(13) 0.0178(8) 0.0468(11) 0.0070(7) 0.0010(10) -0.0065(8)
C43 0.0631(14) 0.0250(9) 0.0321(9) 0.0070(7) 0.0003(9) -0.0110(9)
C51 0.0141(6) 0.0165(6) 0.0173(6) 0.0000(5) 0.0046(5) -0.0002(5)
C52 0.0201(7) 0.0212(7) 0.0201(7) 0.0039(5) 0.0022(5) -0.0019(5)
C53 0.0190(7) 0.0217(7) 0.0206(7) 0.0049(5) 0.0027(5) -0.0041(5)
C54 0.0121(6) 0.0177(6) 0.0198(6) -0.0011(5) 0.0039(5) -0.0012(5)
C55 0.0159(6) 0.0207(7) 0.0307(8) 0.0021(6) 0.0063(6) -0.0034(5)
C56 0.0139(6) 0.0259(8) 0.0349(8) 0.0003(6) 0.0041(6) -0.0041(6)
C57 0.0148(6) 0.0299(8) 0.0281(8) -0.0021(6) 0.0046(6) 0.0005(6)
C58 0.0146(6) 0.0207(7) 0.0283(7) -0.0016(6) 0.0043(5) 0.0015(5)
C59 0.0145(6) 0.0188(6) 0.0218(7) -0.0033(5) 0.0045(5) -0.0012(5)
C60 0.0176(6) 0.0243(7) 0.0217(7) -0.0071(5) 0.0045(5) -0.0012(5)
C61 0.0173(7) 0.0310(9) 0.0408(10) -0.0104(7) 0.0003(7) -0.0051(6)
C62 0.0178(7) 0.0317(8) 0.0264(8) 0.0044(6) 0.0008(6) 0.0027(6)
C63 0.0197(7) 0.0351(8) 0.0206(7) -0.0070(6) 0.0008(6) -0.0019(6)
F71 0.0254(5) 0.0217(4) 0.0293(5) -0.0029(4) -0.0025(4) -0.0019(4)
C71 0.0202(7) 0.0209(7) 0.0148(6) 0.0018(5) 0.0012(5) 0.0002(5)
F72 0.0416(6) 0.0276(5) 0.0387(6) -0.0104(4) 0.0005(5) 0.0119(5)
C72 0.0223(7) 0.0211(7) 0.0187(7) 0.0007(5) -0.0002(5) 0.0011(6)
F73 0.0292(5) 0.0470(6) 0.0379(6) 0.0031(5) 0.0055(4) 0.0193(5)
C73 0.0315(8) 0.0221(7) 0.0229(7) -0.0014(6) 0.0037(6) 0.0065(6)
F74 0.0195(5) 0.0467(6) 0.0303(5) 0.0014(5) -0.0047(4) 0.0012(4)
C74 0.0256(8) 0.0318(8) 0.0233(7) 0.0036(6) 0.0050(6) 0.0101(6)
F75 0.0291(5) 0.0285(5) 0.0282(5) -0.0068(4) -0.0084(4) 0.0030(4)
C75 0.0191(7) 0.0343(8) 0.0181(7) 0.0038(6) -0.0013(5) 0.0013(6)
C76 0.0229(7) 0.0240(7) 0.0173(6) -0.0001(5) -0.0001(5) 0.0013(6)
F81 0.0323(5) 0.0358(5) 0.0231(5) -0.0055(4) 0.0126(4) -0.0060(4)
C81 0.0216(7) 0.0202(7) 0.0132(6) -0.0008(5) 0.0008(5) 0.0022(5)
F82 0.0461(6) 0.0390(6) 0.0264(5) -0.0118(4) 0.0116(5) 0.0074(5)
C82 0.0239(7) 0.0252(7) 0.0165(7) -0.0015(5) 0.0027(5) 0.0016(6)
F83 0.0573(7) 0.0228(5) 0.0344(6) -0.0111(4) -0.0001(5) -0.0013(5)
C83 0.0322(8) 0.0268(8) 0.0181(7) -0.0047(6) 0.0020(6) 0.0060(6)
F84 0.0422(6) 0.0253(5) 0.0345(6) 0.0007(4) 0.0047(4) -0.0122(4)
C84 0.0352(9) 0.0205(7) 0.0215(7) -0.0047(6) -0.0036(6) 0.0033(6)
F85 0.0228(4) 0.0273(5) 0.0198(4) -0.0008(3) 0.0064(3) -0.0024(4)
C85 0.0286(8) 0.0209(7) 0.0216(7) 0.0016(5) 0.0005(6) -0.0026(6)
C86 0.0206(7) 0.0226(7) 0.0159(6) -0.0002(5) 0.0009(5) 0.0007(5)
F91 0.0417(6) 0.0448(7) 0.0451(7) 0.0257(5) 0.0119(5) 0.0130(5)
C91 0.0248(7) 0.0206(7) 0.0173(6) -0.0007(5) 0.0071(5) -0.0006(6)
C92 0.0353(9) 0.0277(8) 0.0269(8) 0.0069(6) 0.0100(7) 0.0037(7)
F92 0.0774(10) 0.0350(6) 0.0621(8) 0.0260(6) 0.0300(7) 0.0001(6)
F93 0.0574(8) 0.0417(7) 0.0472(7) -0.0078(5) 0.0308(6) -0.0264(6)
C93 0.0517(12) 0.0246(8) 0.0321(9) 0.0059(7) 0.0192(8) -0.0030(8)
F94 0.0227(5) 0.0528(7) 0.0433(6) -0.0095(5) 0.0117(4) -0.0071(5)
C94 0.0438(10) 0.0315(9) 0.0307(9) -0.0063(7) 0.0220(8) -0.0162(8)
F95 0.0234(4) 0.0249(5) 0.0224(4) 0.0001(3) 0.0056(3) 0.0034(4)
C95 0.0249(8) 0.0337(9) 0.0269(8) -0.0078(6) 0.0122(6) -0.0063(7)
C96 0.0254(7) 0.0207(7) 0.0193(7) -0.0019(5) 0.0082(6) -0.0027(6)

loop_
_atom_type_symbol
_atom_type_description
_atom_type_scat_dispersion_real
_atom_type_scat_dispersion_imag
_atom_type_scat_source
C C 0.0033 0.0016 'International Tables Vol C Tables 4.2.6.8 and 6.1.1.4'
H H 0.0000 0.0000 'International Tables Vol C Tables 4.2.6.8 and 6.1.1.4'
B B 0.0013 0.0007 'International Tables Vol C Tables 4.2.6.8 and 6.1.1.4'
N N 0.0061 0.0033 'International Tables Vol C Tables 4.2.6.8 and 6.1.1.4'
S S 0.1246 0.1234 'International Tables Vol C Tables 4.2.6.8 and 6.1.1.4'
Ga Ga 0.2307 1.6083 'International Tables Vol C Tables 4.2.6.8 and 6.1.1.4'
F F 0.0171 0.0103 'International Tables Vol C Tables 4.2.6.8 and 6.1.1.4'
Cl Cl 0.1484 0.1585 'International Tables Vol C Tables 4.2.6.8 and 6.1.1.4'

loop_
_geom_angle_atom_site_label_1
_geom_angle_atom_site_label_2
_geom_angle_atom_site_label_3
_geom_angle
B2 Ga S1 115.66(4)
B2 Ga S3 118.72(4)
S1 Ga S3 98.783(13)
B2 Ga S2 117.52(4)
S1 Ga S2 103.038(13)
S3 Ga S2 100.058(14)
C11 S1 Ga 102.00(5)
C31 S2 Ga 102.70(5)
C51 S3 Ga 102.62(5)
H1 B1 N31 106.0(9)
H1 B1 N21 103.9(9)
N31 B1 N21 111.88(12)
H1 B1 N11 107.6(9)
N31 B1 N11 112.38(12)
N21 B1 N11 114.24(12)
C81 B2 C91 113.80(12)
C81 B2 C71 114.34(12)
C91 B2 C71 112.53(12)
C81 B2 Ga 106.26(9)
C91 B2 Ga 105.61(10)
C71 B2 Ga 103.07(9)
N11 C11 N12 108.52(12)
N11 C11 S1 125.62(11)
N12 C11 S1 125.85(11)
C11 N11 C12 107.58(12)
C11 N11 B1 133.28(12)
C12 N11 B1 118.98(12)
C11 N12 C13 107.67(13)
C11 N12 C14 127.95(12)
C13 N12 C14 124.31(13)
C13 C12 N11 108.65(14)
C12 C13 N12 107.58(14)
N12 C14 C19 109.35(12)
N12 C14 C15 108.93(13)
C19 C14 C15 108.99(12)
N12 C14 C20 110.50(12)
C19 C14 C20 110.97(14)
C15 C14 C20 108.05(13)
C16 C15 C14 109.78(14)
C17 C16 C21 109.82(17)
C17 C16 C15 109.25(14)
C21 C16 C15 109.83(14)
C16 C17 C18 109.30(13)
C19 C18 C17 109.82(13)
C19 C18 C22 108.97(13)
C17 C18 C22 109.53(16)
C18 C19 C14 109.45(13)
C23 C20 C14 109.04(13)
C31 N21 C32 108.02(12)
C31 N21 B1 133.68(12)
C32 N21 B1 118.29(12)
C16 C21 C23 108.91(15)
C31 N22 C33 107.88(12)
C31 N22 C34 127.97(12)
C33 N22 C34 123.74(12)
C23 C22 C18 110.08(16)
C22 C23 C21 109.49(16)
C22 C23 C20 109.60(15)
C21 C23 C20 109.55(18)
C51 N31 C52 108.46(12)
C51 N31 B1 133.24(12)
C52 N31 B1 118.24(12)
N21 C31 N22 108.31(12)
N21 C31 S2 124.40(11)
N22 C31 S2 127.27(11)
C33 C32 N21 108.42(13)
C51 N32 C53 108.00(12)
C51 N32 C54 128.44(12)
C53 N32 C54 123.56(11)
C32 C33 N22 107.37(13)
N22 C34 C35 108.37(12)
N22 C34 C40 111.28(12)
C35 C34 C40 111.31(13)
N22 C34 C39 109.28(12)
C35 C34 C39 108.04(12)
C40 C34 C39 108.49(12)
C34 C35 C36 109.98(14)
C41 C36 C37 109.90(17)
C41 C36 C35 108.67(15)
C37 C36 C35 109.40(15)
C36 C37 C38 109.12(15)
C39 C38 C42 109.66(15)
C39 C38 C37 109.10(14)
C42 C38 C37 110.02(17)
C38 C39 C34 110.02(13)
C34 C40 C43 108.47(14)
C36 C41 C43 110.10(16)
C43 C42 C38 108.38(15)
C41 C43 C42 110.21(17)
C41 C43 C40 110.27(16)
C42 C43 C40 109.26(16)
N31 C51 N32 107.84(12)
N31 C51 S3 125.65(10)
N32 C51 S3 126.49(11)
C53 C52 N31 107.86(13)
C52 C53 N32 107.84(12)
N32 C54 C59 110.11(11)
N32 C54 C60 110.03(11)
C59 C54 C60 111.01(12)
N32 C54 C55 108.93(11)
C59 C54 C55 108.24(11)
C60 C54 C55 108.46(12)
C56 C55 C54 109.59(13)
C61 C56 C55 110.57(13)
C61 C56 C57 109.45(14)
C55 C56 C57 109.78(13)
C58 C57 C56 108.56(12)
C62 C58 C57 109.45(13)
C62 C58 C59 109.12(12)
C57 C58 C59 110.03(13)
C54 C59 C58 109.73(12)
C54 C60 C63 109.19(12)
C56 C61 C63 108.52(13)
C63 C62 C58 109.84(13)
C62 C63 C61 109.87(13)
C62 C63 C60 109.56(13)
C61 C63 C60 109.44(14)
C76 C71 C72 112.73(13)
C76 C71 B2 127.69(13)
C72 C71 B2 119.57(13)
F71 C72 C73 115.96(14)
F71 C72 C71 119.21(13)
C73 C72 C71 124.83(15)
F72 C73 C74 119.56(14)
F72 C73 C72 120.86(15)
C74 C73 C72 119.58(15)
F73 C74 C73 120.89(15)
F73 C74 C75 120.46(15)
C73 C74 C75 118.65(15)
F74 C75 C74 119.48(14)
F74 C75 C76 120.46(15)
C74 C75 C76 120.07(15)
F75 C76 C75 114.90(14)
F75 C76 C71 121.02(13)
C75 C76 C71 124.08(15)
C82 C81 C86 112.65(13)
C82 C81 B2 126.16(13)
C86 C81 B2 121.18(12)
F81 C82 C83 114.52(13)
F81 C82 C81 121.07(14)
C83 C82 C81 124.40(15)
F82 C83 C84 119.60(14)
F82 C83 C82 120.54(15)
C84 C83 C82 119.85(14)
F83 C84 C83 120.85(15)
F83 C84 C85 120.48(15)
C83 C84 C85 118.66(14)
F84 C85 C86 120.93(14)
F84 C85 C84 119.67(14)
C86 C85 C84 119.40(15)
F85 C86 C85 116.07(13)
F85 C86 C81 118.91(13)
C85 C86 C81 124.98(14)
C92 C91 C96 112.75(14)
C92 C91 B2 125.95(14)
C96 C91 B2 121.25(13)
F91 C92 C93 115.23(15)
F91 C92 C91 120.39(15)
C93 C92 C91 124.35(17)
F92 C93 C94 120.01(17)
F92 C93 C92 120.28(19)
C94 C93 C92 119.70(17)
F93 C94 C93 120.43(18)
F93 C94 C95 120.33(18)
C93 C94 C95 119.22(16)
F94 C95 C94 120.16(15)
F94 C95 C96 120.75(16)
C94 C95 C96 119.09(17)
F95 C96 C95 116.09(14)
F95 C96 C91 119.18(13)
C95 C96 C91 124.72(15)

loop_
_geom_bond_atom_site_label_1
_geom_bond_atom_site_label_2
_geom_bond_distance
Ga B2 2.1849(16)
Ga S1 2.3666(4)
Ga S3 2.3746(4)
Ga S2 2.3844(4)
S1 C11 1.7290(15)
S2 C31 1.7279(14)
S3 C51 1.7298(14)
B1 H1 1.138(18)
B1 N31 1.547(2)
B1 N21 1.549(2)
B1 N11 1.551(2)
B2 C81 1.629(2)
B2 C91 1.632(2)
B2 C71 1.640(2)
C11 N11 1.3523(19)
C11 N12 1.3638(18)
N11 C12 1.3774(19)
N12 C13 1.382(2)
N12 C14 1.5067(19)
C12 C13 1.347(2)
C14 C19 1.533(2)
C14 C15 1.539(2)
C14 C20 1.539(2)
C15 C16 1.536(2)
C16 C17 1.529(3)
C16 C21 1.530(3)
C17 C18 1.532(2)
C18 C19 1.529(2)
C18 C22 1.533(3)
C20 C23 1.538(3)
N21 C31 1.3486(18)
N21 C32 1.3860(18)
C21 C23 1.535(3)
N22 C31 1.3671(18)
N22 C33 1.3902(19)
N22 C34 1.5033(18)
C22 C23 1.528(3)
N31 C51 1.3497(18)
N31 C52 1.3855(18)
C32 C33 1.348(2)
N32 C51 1.3679(17)
N32 C53 1.3837(18)
N32 C54 1.4973(18)
C34 C35 1.531(2)
C34 C40 1.534(2)
C34 C39 1.538(2)
C35 C36 1.537(2)
C36 C41 1.524(3)
C36 C37 1.528(3)
C37 C38 1.538(3)
C38 C39 1.535(2)
C38 C42 1.536(3)
C40 C43 1.541(2)
C41 C43 1.525(3)
C42 C43 1.534(3)
C52 C53 1.348(2)
C54 C59 1.530(2)
C54 C60 1.535(2)
C54 C55 1.5383(19)
C55 C56 1.530(2)
C56 C61 1.528(2)
C56 C57 1.538(2)
C57 C58 1.530(2)
C58 C62 1.530(2)
C58 C59 1.532(2)
C60 C63 1.540(2)
C61 C63 1.533(2)
C62 C63 1.528(2)
F71 C72 1.3514(18)
C71 C76 1.391(2)
C71 C72 1.396(2)
F72 C73 1.3416(18)
C72 C73 1.384(2)
F73 C74 1.3443(18)
C73 C74 1.368(2)
F74 C75 1.3483(18)
C74 C75 1.376(2)
F75 C76 1.3506(18)
C75 C76 1.387(2)
F81 C82 1.3493(18)
C81 C82 1.392(2)
C81 C86 1.397(2)
F82 C83 1.3473(18)
C82 C83 1.385(2)
F83 C84 1.3410(18)
C83 C84 1.377(2)
F84 C85 1.3435(18)
C84 C85 1.379(2)
F85 C86 1.3546(16)
C85 C86 1.379(2)
F91 C92 1.360(2)
C91 C92 1.389(2)
C91 C96 1.393(2)
C92 C93 1.388(2)
F92 C93 1.349(2)
F93 C94 1.3477(19)
C93 C94 1.367(3)
F94 C95 1.342(2)
C94 C95 1.374(3)
F95 C96 1.3514(18)
C95 C96 1.388(2)

loop_
_platon_squeeze_void_nr
_platon_squeeze_void_average_x
_platon_squeeze_void_average_y
_platon_squeeze_void_average_z
_platon_squeeze_void_volume
_platon_squeeze_void_count_electrons
_platon_squeeze_void_content
1 -0.187 0.647 -0.030 105 45 ' '
2 0.000 0.500 0.500 184 61 ' '
3 0.187 0.353 1.030 105 45 ' '
4 0.313 0.853 0.470 105 45 ' '
5 0.500 0.000 1.000 184 61 ' '
6 0.687 0.147 0.530 105 45 ' '
